data_4033629
loop_
_publ_author_name
'Dhondge, Attrimuni P.'
'Huang, Yi-Xiang'
'Lin, Ta'
'Hsu, Yu-Hung'
'Tseng, Shin-Lun'
'Chang, Yu-Chang'
'Chen, Henry J. H.'
'Kuo, Ming-Yu'

_publ_section_title
;
 Benzodipyrrole-2,6-dione-3,7-diylidenedimalononitrile Derivatives for
 Air-Stable <i>n</i>-Type Organic Field-Effect Transistors: Critical Role
 of <i>N</i>-Alkyl Substituent on Device Performance.
;
_journal_issue 21
_journal_name_full 'The Journal of organic chemistry'
_journal_page_first 14061
_journal_page_last 14068
_journal_paper_doi 10.1021/acs.joc.9b02207
_journal_volume 84
_journal_year 2019
_chemical_formula_sum 'C32 H36 N6 O2'
_chemical_formula_weight 536.67
_space_group_crystal_system monoclinic
_space_group_IT_number 14
_space_group_name_Hall '-P 2ybc'
_space_group_name_H-M_alt 'P 1 21/c 1'
_symmetry_space_group_name_Hall '-P 2ybc'
_symmetry_space_group_name_H-M 'P 1 21/c 1'
_atom_sites_solution_hydrogens geom
_audit_creation_method SHELXL-2014/6
_cell_angle_alpha 90
_cell_angle_beta 94.380(3)
_cell_angle_gamma 90
_cell_formula_units_Z 4
_cell_length_a 8.6764(7)
_cell_length_b 11.0515(9)
_cell_length_c 31.064(2)
_cell_measurement_reflns_used 8159
_cell_measurement_temperature 100(2)
_cell_measurement_theta_max 26.3328
_cell_measurement_theta_min 2.6304
_cell_volume 2969.9(4)
_computing_cell_refinement 'SAINT V8.34A (Bruker AXS Inc., 2013)'
_computing_data_collection 'Bruker APEX2'
_computing_data_reduction 'SAINT V8.34A (Bruker AXS Inc., 2013)'
_computing_molecular_graphics 'Bruker SHELXTL'
_computing_publication_material 'Bruker SHELXTL'
_computing_structure_refinement 'SHELXL-2014/6 (Sheldrick, 2014)'
_diffrn_ambient_temperature 100(2)
_diffrn_detector_area_resol_mean 8.3333
_diffrn_measured_fraction_theta_full 0.999
_diffrn_measured_fraction_theta_max 0.997
_diffrn_measurement_device_type 'Bruker APEX-II CCD'
_diffrn_measurement_method '\f and \w scans'
_diffrn_radiation_type MoK\a
_diffrn_radiation_wavelength 0.71073
_diffrn_reflns_av_R_equivalents 0.0288
_diffrn_reflns_av_unetI/netI 0.0279
_diffrn_reflns_Laue_measured_fraction_full 0.999
_diffrn_reflns_Laue_measured_fraction_max 0.997
_diffrn_reflns_limit_h_max 10
_diffrn_reflns_limit_h_min -9
_diffrn_reflns_limit_k_max 13
_diffrn_reflns_limit_k_min -13
_diffrn_reflns_limit_l_max 38
_diffrn_reflns_limit_l_min -38
_diffrn_reflns_number 24500
_diffrn_reflns_point_group_measured_fraction_full 0.999
_diffrn_reflns_point_group_measured_fraction_max 0.997
_diffrn_reflns_theta_full 25.242
_diffrn_reflns_theta_max 26.400
_diffrn_reflns_theta_min 1.315
_exptl_absorpt_coefficient_mu 0.077
_exptl_absorpt_correction_T_max 0.9485
_exptl_absorpt_correction_T_min 0.8883
_exptl_absorpt_correction_type multi-scan
_exptl_absorpt_process_details 'SADABS V2014/4 (Bruker AXS Inc.)'
_exptl_crystal_colour Red
_exptl_crystal_density_diffrn 1.200
_exptl_crystal_density_meas ?
_exptl_crystal_density_method 'not measured'
_exptl_crystal_description Lamellar
_exptl_crystal_F_000 1144
_exptl_crystal_size_max 0.20
_exptl_crystal_size_mid 0.10
_exptl_crystal_size_min 0.01
_refine_diff_density_max 0.322
_refine_diff_density_min -0.313
_refine_diff_density_rms 0.101
_refine_ls_extinction_method none
_refine_ls_goodness_of_fit_ref 1.081
_refine_ls_hydrogen_treatment constr
_refine_ls_matrix_type full
_refine_ls_number_parameters 363
_refine_ls_number_reflns 6074
_refine_ls_number_restraints 0
_refine_ls_restrained_S_all 1.081
_refine_ls_R_factor_all 0.0514
_refine_ls_R_factor_gt 0.0368
_refine_ls_shift/su_max 0.001
_refine_ls_shift/su_mean 0.000
_refine_ls_structure_factor_coef Fsqd
_refine_ls_weighting_details 'w=1/[\s^2^(Fo^2^)+(0.0584P)^2^+0.5229P] where P=(Fo^2^+2Fc^2^)/3'
_refine_ls_weighting_scheme calc
_refine_ls_wR_factor_gt 0.0964
_refine_ls_wR_factor_ref 0.1110
_reflns_Friedel_coverage 0.000
_reflns_number_gt 4953
_reflns_number_total 6074
_reflns_threshold_expression 'I > 2\s(I)'
_cod_data_source_file jo9b02207_si_003.cif
_cod_data_source_block 180349lt_0m
_cod_depositor_comments
;
The following automatic conversions were performed:

'_exptl_crystal_density_meas' value 'not measured' was changed to '?'
- the value is perceived as not measured.

Automatic conversion script
Id: cif_fix_values 4973 2017-02-22 13:04:09Z antanas 

 Adding full bibliography for 4033628--4033629.cif.
;
_cod_original_cell_volume 2970.0(4)
_cod_database_code 4033629
_shelx_space_group_comment
;
The symmetry employed for this shelxl refinement is uniquely defined
by the following loop, which should always be used as a source of
symmetry information in preference to the above space-group names.
They are only intended as comments.
;
_shelxl_version_number 2014/6

loop_
_space_group_symop_operation_xyz
'x, y, z'
'-x, y+1/2, -z+1/2'
'-x, -y, -z'
'x, -y-1/2, z-1/2'

loop_
_atom_site_label
_atom_site_type_symbol
_atom_site_fract_x
_atom_site_fract_y
_atom_site_fract_z
_atom_site_U_iso_or_equiv
_atom_site_adp_type
_atom_site_occupancy
_atom_site_site_symmetry_order
_atom_site_calc_flag
_atom_site_refinement_flags_posn
_atom_site_refinement_flags_adp
O1 O -0.24369(9) 0.69736(8) 0.76481(3) 0.0219(2) Uani 1 1 d . .
O2 O 0.64664(9) 1.08457(8) 0.69724(3) 0.0241(2) Uani 1 1 d . .
N1 N 0.40062(11) 1.01067(9) 0.68039(3) 0.0157(2) Uani 1 1 d . .
N2 N 0.00692(11) 0.76337(9) 0.78077(3) 0.0165(2) Uani 1 1 d . .
N3 N -0.47913(13) 0.71018(11) 0.67742(4) 0.0285(3) Uani 1 1 d . .
N4 N -0.15494(13) 0.92076(11) 0.60838(4) 0.0312(3) Uani 1 1 d . .
N5 N 0.57227(13) 0.86351(10) 0.85458(4) 0.0261(3) Uani 1 1 d . .
N6 N 0.89134(12) 1.05884(10) 0.78195(4) 0.0244(3) Uani 1 1 d . .
C1 C 0.41081(19) 1.46191(15) 0.42888(5) 0.0407(4) Uani 1 1 d . .
H21 H 0.3639 1.5199 0.4478 0.061 Uiso 1 1 calc R U
H1 H 0.3778 1.4805 0.3987 0.061 Uiso 1 1 calc R U
H20 H 0.5237 1.4675 0.4332 0.061 Uiso 1 1 calc R U
C2 C 0.35974(16) 1.33465(13) 0.43954(5) 0.0285(3) Uani 1 1 d . .
H22 H 0.2465 1.3282 0.4331 0.034 Uiso 1 1 calc R U
H19 H 0.4094 1.2765 0.4207 0.034 Uiso 1 1 calc R U
C3 C 0.39970(16) 1.29999(13) 0.48632(4) 0.0261(3) Uani 1 1 d . .
H17 H 0.3539 1.3605 0.5051 0.031 Uiso 1 1 calc R U
H18 H 0.5133 1.3034 0.4923 0.031 Uiso 1 1 calc R U
C4 C 0.34373(15) 1.17471(13) 0.49822(4) 0.0249(3) Uani 1 1 d . .
H16 H 0.3813 1.1149 0.4777 0.030 Uiso 1 1 calc R U
H23 H 0.2293 1.1735 0.4951 0.030 Uiso 1 1 calc R U
C5 C 0.39809(15) 1.13709(13) 0.54405(4) 0.0243(3) Uani 1 1 d . .
H15 H 0.3707 1.2015 0.5643 0.029 Uiso 1 1 calc R U
H14 H 0.5121 1.1294 0.5462 0.029 Uiso 1 1 calc R U
C6 C 0.32790(15) 1.01785(12) 0.55769(4) 0.0240(3) Uani 1 1 d . .
H12 H 0.3453 0.9557 0.5356 0.029 Uiso 1 1 calc R U
H13 H 0.2149 1.0285 0.5585 0.029 Uiso 1 1 calc R U
C7 C 0.39367(15) 0.97175(12) 0.60160(4) 0.0209(3) Uani 1 1 d . .
H11 H 0.3420 0.8948 0.6082 0.025 Uiso 1 1 calc R U
H24 H 0.5053 0.9550 0.6004 0.025 Uiso 1 1 calc R U
C8 C 0.37176(14) 1.06231(11) 0.63742(4) 0.0175(3) Uani 1 1 d . .
H10 H 0.4427 1.1314 0.6344 0.021 Uiso 1 1 calc R U
H25 H 0.2646 1.0937 0.6342 0.021 Uiso 1 1 calc R U
C9 C 0.29209(13) 0.94565(10) 0.70252(4) 0.0153(3) Uani 1 1 d . .
C10 C 0.14577(13) 0.91109(10) 0.68685(4) 0.0159(3) Uani 1 1 d . .
H27 H 0.1074 0.9269 0.6579 0.019 Uiso 1 1 calc R U
C11 C 0.05734(13) 0.85142(10) 0.71604(4) 0.0159(3) Uani 1 1 d . .
C12 C 0.11721(13) 0.82560(11) 0.75827(4) 0.0157(3) Uani 1 1 d . .
C13 C 0.03482(14) 0.71344(11) 0.82404(4) 0.0179(3) Uani 1 1 d . .
H29 H 0.1414 0.6809 0.8273 0.021 Uiso 1 1 calc R U
H28 H -0.0370 0.6449 0.8272 0.021 Uiso 1 1 calc R U
C14 C 0.01500(14) 0.80336(12) 0.86012(4) 0.0204(3) Uani 1 1 d . .
H30 H -0.0950 0.8273 0.8601 0.025 Uiso 1 1 calc R U
H31 H 0.0767 0.8769 0.8555 0.025 Uiso 1 1 calc R U
C15 C 0.06792(15) 0.74672(12) 0.90347(4) 0.0223(3) Uani 1 1 d . .
H8 H 0.0130 0.6689 0.9063 0.027 Uiso 1 1 calc R U
H9 H 0.1798 0.7287 0.9038 0.027 Uiso 1 1 calc R U
C16 C 0.04039(15) 0.82523(13) 0.94216(4) 0.0240(3) Uani 1 1 d . .
H7 H -0.0722 0.8376 0.9434 0.029 Uiso 1 1 calc R U
H6 H 0.0884 0.9054 0.9385 0.029 Uiso 1 1 calc R U
C17 C 0.10625(15) 0.76982(12) 0.98450(4) 0.0236(3) Uani 1 1 d . .
H5 H 0.0539 0.6916 0.9888 0.028 Uiso 1 1 calc R U
H32 H 0.2175 0.7529 0.9824 0.028 Uiso 1 1 calc R U
C18 C 0.08850(16) 0.84937(12) 1.02371(4) 0.0253(3) Uani 1 1 d . .
H4 H -0.0224 0.8680 1.0256 0.030 Uiso 1 1 calc R U
H3 H 0.1434 0.9267 1.0200 0.030 Uiso 1 1 calc R U
C19 C 0.15145(17) 0.79055(13) 1.06573(4) 0.0273(3) Uani 1 1 d . .
H34 H 0.0974 0.7127 1.0692 0.033 Uiso 1 1 calc R U
H33 H 0.2625 0.7726 1.0638 0.033 Uiso 1 1 calc R U
C20 C 0.13355(19) 0.86778(14) 1.10552(5) 0.0357(4) Uani 1 1 d . .
H36 H 0.1866 0.9452 1.1025 0.053 Uiso 1 1 calc R U
H35 H 0.1789 0.8255 1.1312 0.053 Uiso 1 1 calc R U
H2 H 0.0235 0.8825 1.1086 0.053 Uiso 1 1 calc R U
C21 C -0.09787(13) 0.80327(10) 0.71191(4) 0.0163(3) Uani 1 1 d . .
C22 C -0.20717(13) 0.80686(11) 0.67841(4) 0.0186(3) Uani 1 1 d . .
C23 C -0.35736(14) 0.75137(11) 0.67940(4) 0.0203(3) Uani 1 1 d . .
C24 C -0.17947(14) 0.86918(12) 0.63921(4) 0.0214(3) Uani 1 1 d . .
C25 C -0.12544(13) 0.74602(11) 0.75499(4) 0.0170(3) Uani 1 1 d . .
C26 C 0.53144(13) 1.03057(11) 0.70640(4) 0.0170(3) Uani 1 1 d . .
C27 C 0.50650(13) 0.97044(11) 0.74907(4) 0.0162(3) Uani 1 1 d . .
C28 C 0.35189(13) 0.91986(11) 0.74484(4) 0.0159(3) Uani 1 1 d . .
C29 C 0.26491(13) 0.85793(11) 0.77377(4) 0.0161(3) Uani 1 1 d . .
H26 H 0.3048 0.8392 0.8023 0.019 Uiso 1 1 calc R U
C30 C 0.61628(13) 0.96897(11) 0.78234(4) 0.0166(3) Uani 1 1 d . .
C31 C 0.59140(13) 0.91080(11) 0.82250(4) 0.0189(3) Uani 1 1 d . .
C32 C 0.76700(14) 1.02275(11) 0.78050(4) 0.0185(3) Uani 1 1 d . .

loop_
_atom_site_aniso_label
_atom_site_aniso_U_11
_atom_site_aniso_U_22
_atom_site_aniso_U_33
_atom_site_aniso_U_23
_atom_site_aniso_U_13
_atom_site_aniso_U_12
O1 0.0179(4) 0.0214(5) 0.0268(5) 0.0033(4) 0.0057(4) -0.0031(3)
O2 0.0205(4) 0.0286(5) 0.0237(5) 0.0027(4) 0.0044(4) -0.0076(4)
N1 0.0172(5) 0.0160(5) 0.0142(5) 0.0009(4) 0.0039(4) -0.0025(4)
N2 0.0174(5) 0.0167(5) 0.0158(5) 0.0009(4) 0.0044(4) -0.0014(4)
N3 0.0231(6) 0.0308(6) 0.0312(7) 0.0034(5) -0.0003(5) -0.0047(5)
N4 0.0318(6) 0.0356(7) 0.0252(7) 0.0054(6) -0.0037(5) -0.0078(5)
N5 0.0311(6) 0.0232(6) 0.0240(6) 0.0012(5) 0.0020(5) 0.0010(5)
N6 0.0217(6) 0.0237(6) 0.0276(6) 0.0008(5) 0.0006(5) -0.0014(5)
C1 0.0503(9) 0.0357(9) 0.0364(9) 0.0096(7) 0.0057(7) -0.0047(7)
C2 0.0322(7) 0.0309(8) 0.0225(7) 0.0038(6) 0.0028(6) -0.0011(6)
C3 0.0275(7) 0.0302(8) 0.0206(7) 0.0007(6) 0.0017(5) -0.0027(6)
C4 0.0267(6) 0.0300(7) 0.0179(7) 0.0015(6) 0.0015(5) -0.0015(6)
C5 0.0275(7) 0.0278(7) 0.0176(7) 0.0019(6) 0.0014(5) -0.0034(6)
C6 0.0281(7) 0.0260(7) 0.0177(7) -0.0012(6) 0.0002(5) -0.0020(6)
C7 0.0255(6) 0.0189(6) 0.0184(7) -0.0004(5) 0.0028(5) -0.0006(5)
C8 0.0205(6) 0.0171(6) 0.0153(6) 0.0029(5) 0.0037(5) -0.0007(5)
C9 0.0193(6) 0.0114(6) 0.0160(6) -0.0010(5) 0.0058(5) 0.0014(5)
C10 0.0179(6) 0.0143(6) 0.0155(6) -0.0002(5) 0.0025(5) 0.0010(5)
C11 0.0172(5) 0.0132(6) 0.0174(6) -0.0021(5) 0.0025(5) 0.0020(5)
C12 0.0188(6) 0.0124(6) 0.0168(6) -0.0005(5) 0.0064(5) 0.0003(5)
C13 0.0200(6) 0.0162(6) 0.0181(6) 0.0035(5) 0.0052(5) 0.0000(5)
C14 0.0217(6) 0.0219(7) 0.0177(7) 0.0001(5) 0.0014(5) 0.0034(5)
C15 0.0239(6) 0.0245(7) 0.0184(7) 0.0012(5) 0.0008(5) 0.0040(5)
C16 0.0267(6) 0.0264(7) 0.0188(7) 0.0004(6) -0.0001(5) 0.0046(5)
C17 0.0262(6) 0.0246(7) 0.0196(7) 0.0001(6) -0.0003(5) 0.0030(5)
C18 0.0311(7) 0.0243(7) 0.0200(7) 0.0007(6) -0.0011(5) 0.0038(6)
C19 0.0369(7) 0.0249(7) 0.0197(7) 0.0016(6) -0.0013(6) 0.0030(6)
C20 0.0521(9) 0.0332(8) 0.0205(7) -0.0016(6) -0.0050(7) 0.0059(7)
C21 0.0182(6) 0.0117(6) 0.0195(6) -0.0022(5) 0.0044(5) 0.0004(5)
C22 0.0192(6) 0.0162(6) 0.0205(7) -0.0005(5) 0.0024(5) -0.0009(5)
C23 0.0222(6) 0.0191(6) 0.0196(7) 0.0005(5) 0.0010(5) 0.0013(5)
C24 0.0180(6) 0.0230(7) 0.0225(7) -0.0011(6) -0.0025(5) -0.0035(5)
C25 0.0191(6) 0.0131(6) 0.0194(6) -0.0019(5) 0.0047(5) 0.0018(5)
C26 0.0187(6) 0.0146(6) 0.0181(6) -0.0025(5) 0.0038(5) 0.0002(5)
C27 0.0185(6) 0.0128(6) 0.0180(6) -0.0017(5) 0.0050(5) 0.0003(5)
C28 0.0170(5) 0.0135(6) 0.0175(6) -0.0015(5) 0.0030(5) 0.0008(5)
C29 0.0193(6) 0.0154(6) 0.0139(6) 0.0005(5) 0.0023(5) 0.0006(5)
C30 0.0181(6) 0.0135(6) 0.0184(6) -0.0017(5) 0.0029(5) 0.0011(5)
C31 0.0175(6) 0.0171(6) 0.0219(7) -0.0027(5) 0.0003(5) 0.0000(5)
C32 0.0226(6) 0.0153(6) 0.0175(6) -0.0004(5) 0.0014(5) 0.0023(5)

loop_
_atom_type_symbol
_atom_type_description
_atom_type_scat_dispersion_real
_atom_type_scat_dispersion_imag
_atom_type_scat_source
C C 0.0033 0.0016 'International Tables Vol C Tables 4.2.6.8 and 6.1.1.4'
H H 0.0000 0.0000 'International Tables Vol C Tables 4.2.6.8 and 6.1.1.4'
N N 0.0061 0.0033 'International Tables Vol C Tables 4.2.6.8 and 6.1.1.4'
O O 0.0106 0.0060 'International Tables Vol C Tables 4.2.6.8 and 6.1.1.4'

loop_
_geom_angle_atom_site_label_1
_geom_angle_atom_site_label_2
_geom_angle_atom_site_label_3
_geom_angle
C26 N1 C9 110.62(10)
C26 N1 C8 123.96(10)
C9 N1 C8 125.06(10)
C25 N2 C12 110.59(10)
C25 N2 C13 124.22(10)
C12 N2 C13 124.92(10)
C2 C1 H21 109.5
C2 C1 H1 109.5
H21 C1 H1 109.5
C2 C1 H20 109.5
H21 C1 H20 109.5
H1 C1 H20 109.5
C3 C2 C1 113.17(12)
C3 C2 H22 108.9
C1 C2 H22 108.9
C3 C2 H19 108.9
C1 C2 H19 108.9
H22 C2 H19 107.8
C2 C3 C4 114.11(11)
C2 C3 H17 108.7
C4 C3 H17 108.7
C2 C3 H18 108.7
C4 C3 H18 108.7
H17 C3 H18 107.6
C3 C4 C5 113.17(11)
C3 C4 H16 108.9
C5 C4 H16 108.9
C3 C4 H23 108.9
C5 C4 H23 108.9
H16 C4 H23 107.8
C4 C5 C6 113.19(11)
C4 C5 H15 108.9
C6 C5 H15 108.9
C4 C5 H14 108.9
C6 C5 H14 108.9
H15 C5 H14 107.8
C5 C6 C7 114.02(11)
C5 C6 H12 108.7
C7 C6 H12 108.7
C5 C6 H13 108.7
C7 C6 H13 108.7
H12 C6 H13 107.6
C8 C7 C6 112.07(11)
C8 C7 H11 109.2
C6 C7 H11 109.2
C8 C7 H24 109.2
C6 C7 H24 109.2
H11 C7 H24 107.9
N1 C8 C7 113.02(10)
N1 C8 H10 109.0
C7 C8 H10 109.0
N1 C8 H25 109.0
C7 C8 H25 109.0
H10 C8 H25 107.8
C10 C9 C28 122.59(11)
C10 C9 N1 127.03(11)
C28 C9 N1 110.37(10)
C9 C10 C11 115.98(11)
C9 C10 H27 122.0
C11 C10 H27 122.0
C10 C11 C12 121.36(11)
C10 C11 C21 132.12(11)
C12 C11 C21 106.51(10)
C29 C12 C11 122.74(11)
C29 C12 N2 126.98(11)
C11 C12 N2 110.28(10)
N2 C13 C14 114.42(10)
N2 C13 H29 108.7
C14 C13 H29 108.7
N2 C13 H28 108.7
C14 C13 H28 108.7
H29 C13 H28 107.6
C13 C14 C15 109.89(10)
C13 C14 H30 109.7
C15 C14 H30 109.7
C13 C14 H31 109.7
C15 C14 H31 109.7
H30 C14 H31 108.2
C16 C15 C14 114.23(11)
C16 C15 H8 108.7
C14 C15 H8 108.7
C16 C15 H9 108.7
C14 C15 H9 108.7
H8 C15 H9 107.6
C15 C16 C17 112.54(11)
C15 C16 H7 109.1
C17 C16 H7 109.1
C15 C16 H6 109.1
C17 C16 H6 109.1
H7 C16 H6 107.8
C18 C17 C16 113.93(11)
C18 C17 H5 108.8
C16 C17 H5 108.8
C18 C17 H32 108.8
C16 C17 H32 108.8
H5 C17 H32 107.7
C17 C18 C19 112.88(11)
C17 C18 H4 109.0
C19 C18 H4 109.0
C17 C18 H3 109.0
C19 C18 H3 109.0
H4 C18 H3 107.8
C20 C19 C18 113.92(12)
C20 C19 H34 108.8
C18 C19 H34 108.8
C20 C19 H33 108.8
C18 C19 H33 108.8
H34 C19 H33 107.7
C19 C20 H36 109.5
C19 C20 H35 109.5
H36 C20 H35 109.5
C19 C20 H2 109.5
H36 C20 H2 109.5
H35 C20 H2 109.5
C22 C21 C11 130.61(12)
C22 C21 C25 122.84(11)
C11 C21 C25 106.52(10)
C21 C22 C24 120.89(11)
C21 C22 C23 123.51(12)
C24 C22 C23 115.59(11)
N3 C23 C22 175.39(14)
N4 C24 C22 178.42(14)
O1 C25 N2 127.13(12)
O1 C25 C21 126.74(11)
N2 C25 C21 106.10(10)
O2 C26 N1 127.15(12)
O2 C26 C27 126.54(11)
N1 C26 C27 106.30(10)
C30 C27 C28 131.16(11)
C30 C27 C26 122.40(11)
C28 C27 C26 106.44(10)
C29 C28 C9 121.50(11)
C29 C28 C27 132.26(11)
C9 C28 C27 106.24(10)
C12 C29 C28 115.80(11)
C12 C29 H26 122.1
C28 C29 H26 122.1
C27 C30 C31 121.77(11)
C27 C30 C32 123.60(11)
C31 C30 C32 114.62(11)
N5 C31 C30 179.46(14)
N6 C32 C30 173.95(14)

loop_
_geom_bond_atom_site_label_1
_geom_bond_atom_site_label_2
_geom_bond_distance
O1 C25 1.2176(14)
O2 C26 1.2163(14)
N1 C26 1.3599(16)
N1 C9 1.4052(15)
N1 C8 1.4558(15)
N2 C25 1.3625(16)
N2 C12 1.4068(15)
N2 C13 1.4562(16)
N3 C23 1.1477(16)
N4 C24 1.1484(17)
N5 C31 1.1485(17)
N6 C32 1.1479(16)
C1 C2 1.519(2)
C1 H21 0.9800
C1 H1 0.9800
C1 H20 0.9800
C2 C3 1.5173(19)
C2 H22 0.9900
C2 H19 0.9900
C3 C4 1.5221(19)
C3 H17 0.9900
C3 H18 0.9900
C4 C5 1.5229(18)
C4 H16 0.9900
C4 H23 0.9900
C5 C6 1.5253(19)
C5 H15 0.9900
C5 H14 0.9900
C6 C7 1.5254(18)
C6 H12 0.9900
C6 H13 0.9900
C7 C8 1.5193(17)
C7 H11 0.9900
C7 H24 0.9900
C8 H10 0.9900
C8 H25 0.9900
C9 C10 1.3785(16)
C9 C28 1.4051(17)
C10 C11 1.3972(17)
C10 H27 0.9500
C11 C12 1.4030(17)
C11 C21 1.4445(16)
C12 C29 1.3811(16)
C13 C14 1.5176(18)
C13 H29 0.9900
C13 H28 0.9900
C14 C15 1.5236(18)
C14 H30 0.9900
C14 H31 0.9900
C15 C16 1.5158(18)
C15 H8 0.9900
C15 H9 0.9900
C16 C17 1.5221(18)
C16 H7 0.9900
C16 H6 0.9900
C17 C18 1.5197(19)
C17 H5 0.9900
C17 H32 0.9900
C18 C19 1.5215(18)
C18 H4 0.9900
C18 H3 0.9900
C19 C20 1.520(2)
C19 H34 0.9900
C19 H33 0.9900
C20 H36 0.9800
C20 H35 0.9800
C20 H2 0.9800
C21 C22 1.3539(18)
C21 C25 1.5157(17)
C22 C24 1.4352(18)
C22 C23 1.4426(17)
C26 C27 1.5133(17)
C27 C30 1.3510(17)
C27 C28 1.4499(16)
C28 C29 1.3962(17)
C29 H26 0.9500
C30 C31 1.4343(18)
C30 C32 1.4415(16)
